data_1541019
loop_
_publ_author_name
'Szytula, A.'
'Bazela, W.'
'Ptasiewicz-Bak, H.'
'Leciejewicz, J.'

_publ_section_title
;
 Magnetic ordering in R Co Si2 (R=Tb, Dy, Ho) compounds
;
_journal_name_full 'Journal of Magnetism and Magnetic Materials'
_journal_page_first 189
_journal_page_last 194
_journal_volume 80
_journal_year 1989
_chemical_formula_sum 'Co Ho Si2'
_chemical_name_systematic 'Ho Co Si2'
_space_group_IT_number 63
_symmetry_space_group_name_Hall '-C 2c 2'
_symmetry_space_group_name_H-M 'C m c m'
_cell_angle_alpha 90
_cell_angle_beta 90
_cell_angle_gamma 90
_cell_formula_units_Z 4
_cell_length_a 3.932
_cell_length_b 16.052
_cell_length_c 3.894
_cell_volume 245.776
_citation_journal_id_ASTM JMMMDC
_cod_data_source_file Szytula_JMMMDC_1989_1857.cif
_cod_data_source_block Co1Ho1Si2
_cod_original_cell_volume 245.7755
_cod_original_formula_sum 'Co1 Ho1 Si2'
_cod_database_code 1541019

loop_
_symmetry_equiv_pos_as_xyz
x,y,z
-x,-y,z+1/2
x,-y,-z
-x,y,-z+1/2
-x,-y,-z
x,y,-z-1/2
-x,y,z
x,-y,z-1/2
x+1/2,y+1/2,z
-x+1/2,-y+1/2,z+1/2
x+1/2,-y+1/2,-z
-x+1/2,y+1/2,-z+1/2
-x+1/2,-y+1/2,-z
x+1/2,y+1/2,-z-1/2
-x+1/2,y+1/2,z
x+1/2,-y+1/2,z-1/2

loop_
_atom_site_label
_atom_site_type_symbol
_atom_site_fract_x
_atom_site_fract_y
_atom_site_fract_z
_atom_site_occupancy
_atom_site_U_iso_or_equiv
Ho1 Ho 0 0.108 0.25 1 0.0
Si2 Si 0.5 -0.2466 0.75 1 0.0
Si1 Si 0.5 0.9581 0.25 1 0.0
Co1 Co 0 -0.3199 0.75 1 0.0
